data_7717748
loop_
_publ_author_name
'Wang, Jihua'
'Li, Hui'
'Gong, Li Ge'
'Dong, Limin'
'Gu, Yun Hao'
'Wang, Mei Jia'
'Yang, Bing He'

_publ_section_title
;
 Pyridine polymer tubular connected with Polyoxometalates as bifunctional
 electrocatalysts for water Splitting
;
_journal_name_full 'Dalton Transactions'
_journal_paper_doi 10.1039/D4DT02612H
_journal_year 2025
_chemical_formula_moiety 'Mo12 O40 P, 4(C5 H6 N)'
_chemical_formula_sum 'C20 H24 Mo12 N4 O40 P'
_chemical_formula_weight 2142.68
_space_group_crystal_system orthorhombic
_space_group_IT_number 62
_space_group_name_Hall '-P 2ac 2n'
_space_group_name_H-M_alt 'P n m a'
_atom_sites_solution_hydrogens geom
_atom_sites_solution_primary iterative
_atom_sites_solution_secondary difmap
_audit_creation_date 2023-12-07
_audit_creation_method
;
Olex2 1.2-beta
(compiled 2018.05.29 svn.r3508 for OlexSys, GUI svn.r5506)
;
_audit_update_record
;
2024-03-05 deposited with the CCDC.	2024-12-27 downloaded from the CCDC.
;
_cell_angle_alpha 90.00
_cell_angle_beta 90.00
_cell_angle_gamma 90.00
_cell_formula_units_Z 4
_cell_length_a 16.4763(8)
_cell_length_b 20.7944(9)
_cell_length_c 13.9606(5)
_cell_measurement_reflns_used 5216
_cell_measurement_temperature 100(2)
_cell_measurement_theta_max 26.36
_cell_measurement_theta_min 2.47
_cell_volume 4783.1(4)
_computing_cell_refinement 'SAINT V8.40A (?, 2016)'
_computing_data_reduction 'SAINT V8.40A (?, 2016)'
_computing_molecular_graphics 'Olex2 (Dolomanov et al., 2009)'
_computing_publication_material 'Olex2 (Dolomanov et al., 2009)'
_computing_structure_refinement 'XH (Sheldrick, 2008)'
_computing_structure_solution 'olex2.solve (Bourhis et al., 2015)'
_diffrn_ambient_temperature 100.0
_diffrn_measured_fraction_theta_full 0.993
_diffrn_measured_fraction_theta_max 0.993
_diffrn_measurement_device_type 'CCD area detector'
_diffrn_measurement_method 'phi and omega scans'
_diffrn_radiation_monochromator graphite
_diffrn_radiation_type MoK\a
_diffrn_radiation_wavelength 0.71073
_diffrn_reflns_av_R_equivalents 0.0974
_diffrn_reflns_av_unetI/netI 0.0612
_diffrn_reflns_limit_h_max 20
_diffrn_reflns_limit_h_min -14
_diffrn_reflns_limit_k_max 26
_diffrn_reflns_limit_k_min -18
_diffrn_reflns_limit_l_max 16
_diffrn_reflns_limit_l_min -17
_diffrn_reflns_number 31264
_diffrn_reflns_theta_full 26.39
_diffrn_reflns_theta_max 26.39
_diffrn_reflns_theta_min 1.91
_diffrn_source 'fine-focus sealed tube'
_exptl_absorpt_coefficient_mu 3.181
_exptl_absorpt_correction_T_max 0.2602
_exptl_absorpt_correction_T_min 0.1845
_exptl_absorpt_correction_type none
_exptl_absorpt_process_details
;
SADABS-2016/2 (Bruker,2016/2) was used for absorption correction.
wR2(int) was 0.0861 before and 0.0633 after correction.
The Ratio of minimum to maximum transmission is 0.7091.
The \l/2 correction factor is Not present.
;
_exptl_crystal_density_diffrn 2.976
_exptl_crystal_density_method 'not measured'
_exptl_crystal_description block
_exptl_crystal_F_000 4044.0
_refine_diff_density_max 6.894
_refine_diff_density_min -1.754
_refine_diff_density_rms 0.340
_refine_ls_extinction_coef 0.00015(7)
_refine_ls_extinction_expression Fc^*^=kFc[1+0.001xFc^2^\l^3^/sin(2\q)]^-1/4^
_refine_ls_extinction_method SHELXL
_refine_ls_goodness_of_fit_ref 1.053
_refine_ls_hydrogen_treatment constr
_refine_ls_matrix_type full
_refine_ls_number_parameters 362
_refine_ls_number_reflns 5011
_refine_ls_number_restraints 43
_refine_ls_restrained_S_all 1.078
_refine_ls_R_factor_all 0.1112
_refine_ls_R_factor_gt 0.0850
_refine_ls_shift/su_max 0.001
_refine_ls_shift/su_mean 0.000
_refine_ls_structure_factor_coef Fsqd
_refine_ls_weighting_details 'calc w=1/[\s^2^(Fo^2^)+(0.1124P)^2^+184.3180P] where P=(Fo^2^+2Fc^2^)/3'
_refine_ls_weighting_scheme calc
_refine_ls_wR_factor_gt 0.2248
_refine_ls_wR_factor_ref 0.2464
_reflns_number_gt 3761
_reflns_number_total 5011
_reflns_threshold_expression >2sigma(I)
_cod_data_source_file d4dt02612h2.cif
_cod_data_source_block a_CCDC1
_cod_database_code 7717748
_olex2_refinement_description
;
1. Fixed Uiso
 At 1.2 times of:
  All C(H) groups, All N(H) groups
2. Rigid bond restraints
 P1, O21
 with sigma for 1-2 distances of 0.01 and sigma for 1-3 distances of 0.02
3. Uiso/Uaniso restraints and constraints
Uanis(O7) \\sim Ueq: with sigma of 0.01 and sigma for terminal atoms of 0.02
Uanis(O16) \\sim Ueq: with sigma of 0.01 and sigma for terminal atoms of 0.02
Uanis(O13) \\sim Ueq: with sigma of 0.01 and sigma for terminal atoms of 0.02
Uanis(O15) \\sim Ueq: with sigma of 0.01 and sigma for terminal atoms of 0.02
Uanis(O19) \\sim Ueq: with sigma of 0.01 and sigma for terminal atoms of 0.02
Uanis(O20) \\sim Ueq: with sigma of 0.01 and sigma for terminal atoms of 0.02
Uanis(O8) \\sim Ueq: with sigma of 0.01 and sigma for terminal atoms of 0.02
4.a Aromatic/amide H refined with riding coordinates:
 N1(H1), C1(H1A), C2(H2), C3(H3), C4(H4), C5(H5), C6(H6), C7(H7), C8(H8),
 C9(H9), C10(H10), N2(H2A)
;
_olex2_submission_special_instructions 'No special instructions were received'

loop_
_space_group_symop_id
_space_group_symop_operation_xyz
1 'x, y, z'
2 '-x+1/2, -y, z+1/2'
3 'x+1/2, -y+1/2, -z+1/2'
4 '-x, y+1/2, -z'
5 '-x, -y, -z'
6 'x-1/2, y, -z-1/2'
7 '-x-1/2, y-1/2, z-1/2'
8 'x, -y-1/2, z'

loop_
_atom_site_label
_atom_site_type_symbol
_atom_site_fract_x
_atom_site_fract_y
_atom_site_fract_z
_atom_site_U_iso_or_equiv
_atom_site_adp_type
_atom_site_occupancy
_atom_site_calc_flag
_atom_site_disorder_assembly
_atom_site_disorder_group
_atom_site_site_symmetry_order
_atom_site_refinement_flags_posn
_atom_site_refinement_flags_adp
_atom_site_refinement_flags_occupancy
Mo1 Mo 0.76960(8) 0.36647(7) 1.06988(9) 0.0304(4) Uani 1 d . . 1 . . .
Mo2 Mo 0.53899(8) 0.36598(6) 0.81650(8) 0.0258(3) Uani 1 d . . 1 . . .
Mo3 Mo 0.55440(9) 0.37389(7) 1.06996(9) 0.0328(4) Uani 1 d . . 1 . . .
Mo4 Mo 0.75491(8) 0.37585(6) 0.81698(8) 0.0274(4) Uani 1 d . . 1 . . .
Mo5 Mo 0.65654(10) 0.2500 0.69024(11) 0.0188(4) Uani 1 d . . 2 S T P
Mo6 Mo 0.86763(11) 0.2500 0.92346(14) 0.0363(5) Uani 1 d . . 2 S T P
Mo7 Mo 0.44044(12) 0.2500 0.96069(16) 0.0469(6) Uani 1 d . . 2 S T P
O1 O 0.6519(9) 0.2500 0.5718(10) 0.041(4) Uani 1 d . . 2 S T P
O2 O 0.6611(7) 0.4002(6) 1.0722(12) 0.061(5) Uani 1 d . . 1 . . .
O3 O 0.9692(9) 0.2500 0.9263(11) 0.034(4) Uani 1 d . . 2 S T P
O4 O 0.6489(6) 0.4009(6) 0.8139(9) 0.045(3) Uani 1 d . . 1 . . .
O5 O 0.3401(8) 0.2500 0.9645(11) 0.028(3) Uani 1 d . . 2 S T P
O6 O 0.5081(7) 0.4305(6) 1.1309(8) 0.045(3) Uani 1 d . . 1 . . .
O7 O 0.8479(9) 0.3125(7) 1.0271(9) 0.064(4) Uani 1 d . . 1 . U .
O8 O 0.7299(6) 0.3139(5) 0.7146(9) 0.039(3) Uani 1 d . . 1 . U .
O9 O 0.5720(6) 0.3114(5) 0.7190(10) 0.047(3) Uani 1 d . . 1 . . .
O10 O 0.8217(7) 0.4229(6) 1.1269(7) 0.039(3) Uani 1 d . . 1 . . .
O11 O 0.8023(7) 0.4327(5) 0.7564(8) 0.035(3) Uani 1 d . . 1 . . .
O12 O 0.4897(7) 0.4231(5) 0.7591(10) 0.048(3) Uani 1 d . . 1 . . .
O13 O 0.7671(10) 0.4016(8) 0.9413(8) 0.066(4) Uani 1 d . . 1 . U .
O14 O 0.7393(6) 0.3112(5) 1.1694(10) 0.045(3) Uani 1 d . . 1 . . .
O15 O 0.8412(9) 0.3154(7) 0.8405(9) 0.060(4) Uani 1 d . . 1 . U .
Mo8 Mo 0.65514(11) 0.2500 1.19814(11) 0.0225(4) Uani 1 d . . 2 S T P
O16 O 0.5437(9) 0.4019(8) 0.9446(8) 0.066(4) Uani 1 d . . 1 . U .
O17 O 0.6567(10) 0.2500 1.3160(12) 0.079(9) Uani 1 d . . 2 S T P
O18 O 0.5813(7) 0.3129(5) 1.1722(11) 0.051(4) Uani 1 d . . 1 . . .
O19 O 0.4622(9) 0.3109(8) 0.8576(10) 0.068(4) Uani 1 d . . 1 . U .
O20 O 0.4696(9) 0.3149(8) 1.0463(9) 0.070(4) Uani 1 d . . 1 . U .
P1 P 0.6551(3) 0.2500 0.9425(3) 0.0179(10) Uani 1 d . . 2 S TU P
O21 O 0.7294(9) 0.2977(8) 0.9398(11) 0.065(4) Uani 1 d . . 1 . U .
N1 N 0.3482(8) 0.4773(7) 0.0581(8) 0.034(3) Uani 1 d . . 1 . . .
H1 H 0.3757 0.5135 0.0598 0.041 Uiso 1 calc . . 1 R . .
C1 C 0.2640(12) 0.3657(8) 0.0527(11) 0.041(4) Uani 1 d . . 1 . . .
H1A H 0.2332 0.3271 0.0509 0.049 Uiso 1 calc . . 1 R . .
C2 C 0.2900(10) 0.3903(7) -0.0300(10) 0.030(3) Uani 1 d . . 1 . . .
H2 H 0.2800 0.3689 -0.0889 0.036 Uiso 1 calc . . 1 R . .
C3 C 0.3222(10) 0.4507(8) 0.1391(10) 0.031(3) Uani 1 d . . 1 . . .
H3 H 0.3332 0.4717 0.1981 0.037 Uiso 1 calc . . 1 R . .
C4 C 0.2793(10) 0.3932(8) 0.1401(11) 0.036(4) Uani 1 d . . 1 . . .
H4 H 0.2615 0.3739 0.1981 0.043 Uiso 1 calc . . 1 R . .
C5 C 0.3324(11) 0.4486(8) -0.0277(11) 0.040(4) Uani 1 d . . 1 . . .
H5 H 0.3502 0.4680 -0.0856 0.048 Uiso 1 calc . . 1 R . .
C6 C 0.0251(11) 0.3644(9) 0.0629(11) 0.043(4) Uani 1 d . . 1 . . .
H6 H -0.0035 0.3248 0.0680 0.052 Uiso 1 calc . . 1 R . .
C7 C 0.0500(11) 0.3831(9) -0.0220(13) 0.044(4) Uani 1 d . . 1 . . .
H7 H 0.0434 0.3559 -0.0760 0.052 Uiso 1 calc . . 1 R . .
C8 C 0.1006(13) 0.4788(10) 0.0476(16) 0.057(5) Uani 1 d . . 1 . . .
H8 H 0.1287 0.5184 0.0409 0.069 Uiso 1 calc . . 1 R . .
C9 C 0.0764(13) 0.4600(9) 0.1338(15) 0.054(5) Uani 1 d . . 1 . . .
H9 H 0.0845 0.4868 0.1881 0.065 Uiso 1 calc . . 1 R . .
C10 C 0.0384(12) 0.3991(12) 0.1435(12) 0.058(6) Uani 1 d . . 1 . . .
H10 H 0.0227 0.3833 0.2046 0.070 Uiso 1 calc . . 1 R . .
N2 N 0.0856(12) 0.4420(11) -0.0321(13) 0.073(6) Uani 1 d . . 1 . . .
H2A H 0.0988 0.4563 -0.0893 0.087 Uiso 1 calc . . 1 R . .
O22 O 0.5821(10) 0.2976(8) 0.9441(11) 0.073(5) Uani 1 d . . 1 . . .

loop_
_atom_site_aniso_label
_atom_site_aniso_U_11
_atom_site_aniso_U_22
_atom_site_aniso_U_33
_atom_site_aniso_U_23
_atom_site_aniso_U_13
_atom_site_aniso_U_12
Mo1 0.0260(7) 0.0369(8) 0.0284(7) -0.0141(5) -0.0078(5) 0.0038(6)
Mo2 0.0249(7) 0.0316(7) 0.0210(6) 0.0060(5) -0.0043(5) 0.0012(5)
Mo3 0.0266(8) 0.0405(8) 0.0315(7) -0.0154(6) 0.0097(5) -0.0035(6)
Mo4 0.0304(7) 0.0305(7) 0.0212(6) 0.0064(5) 0.0025(5) 0.0003(6)
Mo5 0.0186(9) 0.0235(8) 0.0143(7) 0.000 -0.0015(6) 0.000
Mo6 0.0129(9) 0.0647(15) 0.0312(10) 0.000 0.0021(7) 0.000
Mo7 0.0138(10) 0.0853(18) 0.0416(12) 0.000 0.0013(8) 0.000
O1 0.019(8) 0.091(14) 0.012(7) 0.000 0.000(5) 0.000
O2 0.019(6) 0.026(6) 0.138(14) 0.036(7) -0.003(7) -0.001(5)
O3 0.016(7) 0.041(9) 0.046(9) 0.000 -0.005(6) 0.000
O4 0.017(5) 0.044(7) 0.074(9) -0.045(6) 0.006(5) -0.008(5)
O5 0.012(7) 0.028(8) 0.046(9) 0.000 0.005(6) 0.000
O6 0.046(7) 0.057(8) 0.032(6) 0.011(5) 0.012(5) 0.043(6)
O7 0.080(8) 0.077(7) 0.036(6) -0.001(6) -0.004(5) 0.061(6)
O8 0.016(5) 0.036(5) 0.066(6) -0.027(5) -0.001(4) -0.003(4)
O9 0.015(5) 0.035(6) 0.093(10) -0.037(6) 0.007(6) -0.002(5)
O10 0.038(6) 0.047(7) 0.030(6) 0.015(5) -0.011(5) -0.027(6)
O11 0.034(6) 0.022(5) 0.051(6) -0.011(5) 0.016(5) -0.012(5)
O12 0.045(7) 0.021(5) 0.078(9) -0.017(6) -0.033(6) 0.017(5)
O13 0.077(8) 0.083(8) 0.037(6) -0.011(6) -0.013(5) 0.053(7)
O14 0.009(5) 0.022(5) 0.105(10) 0.005(6) 0.006(6) 0.000(4)
O15 0.076(7) 0.068(7) 0.037(6) -0.013(5) -0.010(5) 0.056(6)
Mo8 0.0268(10) 0.0260(9) 0.0147(8) 0.000 0.0010(6) 0.000
O16 0.069(8) 0.094(8) 0.035(6) -0.013(6) 0.000(5) -0.047(7)
O17 0.018(9) 0.19(3) 0.024(9) 0.000 -0.007(7) 0.000
O18 0.018(6) 0.023(5) 0.111(11) 0.005(6) 0.001(6) 0.004(5)
O19 0.071(7) 0.089(8) 0.044(6) -0.014(6) -0.001(6) -0.049(7)
O20 0.071(8) 0.098(8) 0.041(6) 0.001(6) 0.008(5) -0.053(7)
P1 0.009(2) 0.028(3) 0.017(2) 0.000 0.0004(16) 0.000
O21 0.057(9) 0.063(10) 0.076(10) 0.001(8) 0.010(7) -0.008(7)
N1 0.038(8) 0.036(8) 0.028(7) 0.004(5) -0.003(5) 0.004(6)
C1 0.054(12) 0.028(8) 0.040(9) -0.009(7) 0.000(8) -0.010(8)
C2 0.051(10) 0.023(7) 0.017(6) 0.000(5) 0.002(6) 0.010(7)
C3 0.040(9) 0.038(8) 0.015(6) 0.006(6) 0.006(6) 0.001(7)
C4 0.038(9) 0.046(10) 0.023(7) 0.003(7) 0.017(6) 0.005(8)
C5 0.066(12) 0.033(8) 0.020(7) 0.004(6) 0.008(7) 0.017(8)
C6 0.039(10) 0.053(11) 0.038(9) -0.002(8) 0.000(7) -0.027(9)
C7 0.043(11) 0.047(10) 0.041(10) -0.015(8) -0.001(8) -0.007(9)
C8 0.049(12) 0.042(11) 0.080(15) 0.007(10) -0.018(11) 0.019(10)
C9 0.064(14) 0.041(10) 0.059(12) -0.028(9) -0.011(10) -0.004(10)
C10 0.045(11) 0.110(19) 0.019(8) 0.001(9) 0.003(7) -0.005(12)
N2 0.056(12) 0.109(17) 0.053(10) 0.031(11) 0.004(9) 0.001(12)
O22 0.069(11) 0.081(11) 0.070(10) 0.002(8) -0.017(8) 0.015(9)

loop_
_atom_type_symbol
_atom_type_description
_atom_type_scat_dispersion_real
_atom_type_scat_dispersion_imag
_atom_type_scat_source
O O 0.0106 0.0060 'International Tables Vol C Tables 4.2.6.8 and 6.1.1.4'
Mo Mo -1.6832 0.6857 'International Tables Vol C Tables 4.2.6.8 and 6.1.1.4'
P P 0.1023 0.0942 'International Tables Vol C Tables 4.2.6.8 and 6.1.1.4'
C C 0.0033 0.0016 'International Tables Vol C Tables 4.2.6.8 and 6.1.1.4'
V V 0.3005 0.5294 'International Tables Vol C Tables 4.2.6.8 and 6.1.1.4'
N N 0.0061 0.0033 'International Tables Vol C Tables 4.2.6.8 and 6.1.1.4'
H H 0.0000 0.0000 'International Tables Vol C Tables 4.2.6.8 and 6.1.1.4'

loop_
_geom_angle_atom_site_label_1
_geom_angle_atom_site_label_2
_geom_angle_atom_site_label_3
_geom_angle
_geom_angle_site_symmetry_1
_geom_angle_site_symmetry_3
_geom_angle_publ_flag
O2 Mo1 O13 81.9(6) . . ?
O2 Mo1 O21 88.5(6) . . ?
O7 Mo1 O2 153.5(7) . . ?
O7 Mo1 O13 86.8(6) . . ?
O7 Mo1 O14 93.1(6) . . ?
O7 Mo1 O21 65.1(6) . . ?
O10 Mo1 O2 102.4(6) . . ?
O10 Mo1 O7 103.2(7) . . ?
O10 Mo1 O13 100.9(6) . . ?
O10 Mo1 O14 102.5(5) . . ?
O10 Mo1 O21 157.9(5) . . ?
O13 Mo1 O21 61.3(6) . . ?
O14 Mo1 O2 87.9(5) . . ?
O14 Mo1 O13 156.0(7) . . ?
O14 Mo1 O21 97.0(6) . . ?
O4 Mo2 O22 87.7(6) . . ?
O9 Mo2 O4 86.7(4) . . ?
O9 Mo2 O16 154.3(7) . . ?
O9 Mo2 O22 95.5(6) . . ?
O12 Mo2 O4 100.4(6) . . ?
O12 Mo2 O9 103.2(6) . . ?
O12 Mo2 O16 101.0(7) . . ?
O12 Mo2 O19 105.5(7) . . ?
O12 Mo2 O22 159.9(6) . . ?
O16 Mo2 O4 80.6(5) . . ?
O16 Mo2 O22 61.9(7) . . ?
O19 Mo2 O4 153.5(7) . . ?
O19 Mo2 O9 92.9(6) . . ?
O19 Mo2 O16 88.8(6) . . ?
O19 Mo2 O22 65.9(7) . . ?
O2 Mo3 O16 90.8(7) . . ?
O2 Mo3 O18 87.9(5) . . ?
O2 Mo3 O20 154.5(7) . . ?
O2 Mo3 O22 91.6(7) . . ?
O6 Mo3 O2 102.8(7) . . ?
O6 Mo3 O16 102.7(7) . . ?
O6 Mo3 O18 101.1(5) . . ?
O6 Mo3 O20 102.3(7) . . ?
O6 Mo3 O22 159.8(5) . . ?
O16 Mo3 O18 155.8(7) . . ?
O16 Mo3 O20 88.2(6) . . ?
O16 Mo3 O22 62.4(7) . . ?
O18 Mo3 O22 93.5(6) . . ?
O20 Mo3 O18 82.8(6) . . ?
O20 Mo3 O22 65.5(6) . . ?
O4 Mo4 O8 88.2(4) . . ?
O4 Mo4 O13 92.5(6) . . ?
O4 Mo4 O15 153.9(7) . . ?
O4 Mo4 O21 92.5(6) . . ?
O8 Mo4 O21 92.2(5) . . ?
O11 Mo4 O4 103.7(6) . . ?
O11 Mo4 O8 101.3(5) . . ?
O11 Mo4 O13 103.0(7) . . ?
O11 Mo4 O15 101.9(6) . . ?
O11 Mo4 O21 159.1(6) . . ?
O13 Mo4 O8 154.8(7) . . ?
O13 Mo4 O15 87.0(6) . . ?
O13 Mo4 O21 62.6(7) . . ?
O15 Mo4 O8 81.4(5) . . ?
O15 Mo4 O21 64.2(6) . . ?
O1 Mo5 O8 102.5(5) . . ?
O1 Mo5 O8 102.5(5) . 8_565 ?
O1 Mo5 O9 100.0(6) . . ?
O1 Mo5 O9 100.0(6) . 8_565 ?
O8 Mo5 O8 93.2(7) . 8_565 ?
O8 Mo5 O9 156.7(6) . 8_565 ?
O8 Mo5 O9 87.6(5) . . ?
O8 Mo5 O9 156.7(6) 8_565 . ?
O8 Mo5 O9 87.6(5) 8_565 8_565 ?
O9 Mo5 O9 82.8(7) . 8_565 ?
O3 Mo6 O7 98.4(6) . . ?
O3 Mo6 O7 98.4(6) . 8_565 ?
O3 Mo6 O15 104.6(6) . 8_565 ?
O3 Mo6 O15 104.6(6) . . ?
O3 Mo6 O21 155.6(4) . . ?
O3 Mo6 O21 155.6(4) . 8_565 ?
O7 Mo6 O7 82.5(9) . 8_565 ?
O7 Mo6 O21 92.6(6) 8_565 . ?
O7 Mo6 O21 61.3(5) . . ?
O7 Mo6 O21 61.3(5) 8_565 8_565 ?
O7 Mo6 O21 92.6(6) . 8_565 ?
O15 Mo6 O7 86.3(6) . . ?
O15 Mo6 O7 155.6(7) . 8_565 ?
O15 Mo6 O7 86.3(6) 8_565 8_565 ?
O15 Mo6 O7 155.6(7) 8_565 . ?
O15 Mo6 O15 95.4(9) 8_565 . ?
O15 Mo6 O21 97.8(6) 8_565 . ?
O15 Mo6 O21 97.8(6) . 8_565 ?
O15 Mo6 O21 63.1(5) 8_565 8_565 ?
O15 Mo6 O21 63.1(5) . . ?
O21 Mo6 O21 46.9(7) 8_565 . ?
O5 Mo7 O19 102.0(6) . 8_565 ?
O5 Mo7 O19 102.0(6) . . ?
O5 Mo7 O20 103.7(6) . . ?
O5 Mo7 O20 103.7(6) . 8_565 ?
O19 Mo7 O19 81.0(9) 8_565 . ?
O20 Mo7 O19 87.4(6) 8_565 8_565 ?
O20 Mo7 O19 153.5(7) 8_565 . ?
O20 Mo7 O19 153.5(7) . 8_565 ?
O20 Mo7 O19 87.4(6) . . ?
O20 Mo7 O20 92.7(10) . 8_565 ?
Mo3 O2 Mo1 141.2(7) . . ?
Mo4 O4 Mo2 141.5(7) . . ?
Mo1 O7 Mo6 140.1(8) . . ?
Mo5 O8 Mo4 138.5(7) . . ?
Mo2 O9 Mo5 140.2(8) . . ?
Mo4 O13 Mo1 140.5(10) . . ?
Mo1 O14 Mo8 138.9(7) . . ?
Mo6 O15 Mo4 139.9(8) . . ?
O14 Mo8 O14 82.8(6) . 8_565 ?
O17 Mo8 O14 101.4(6) . 8_565 ?
O17 Mo8 O14 101.4(6) . . ?
O17 Mo8 O18 102.1(6) . . ?
O17 Mo8 O18 102.1(6) . 8_565 ?
O18 Mo8 O14 88.0(5) . . ?
O18 Mo8 O14 156.1(7) 8_565 . ?
O18 Mo8 O14 156.1(7) . 8_565 ?
O18 Mo8 O14 88.0(5) 8_565 8_565 ?
O18 Mo8 O18 91.7(7) . 8_565 ?
Mo3 O16 Mo2 138.9(10) . . ?
Mo8 O18 Mo3 139.5(8) . . ?
Mo2 O19 Mo7 141.1(8) . . ?
Mo7 O20 Mo3 140.6(8) . . ?
O21 P1 O21 78.0(12) . 8_565 ?
O22 P1 O21 179.3(9) . 8_565 ?
O22 P1 O21 101.5(10) . . ?
O22 P1 O21 101.5(10) 8_565 8_565 ?
O22 P1 O21 179.3(9) 8_565 . ?
O22 P1 O22 78.9(14) 8_565 . ?
Mo1 O21 Mo6 93.1(5) . . ?
Mo4 O21 Mo1 95.1(6) . . ?
Mo4 O21 Mo6 92.5(5) . . ?
P1 O21 Mo1 124.7(8) . . ?
P1 O21 Mo4 125.4(9) . . ?
P1 O21 Mo6 117.5(8) . . ?
C3 N1 C5 120.3(15) . . ?
C2 C1 C4 123.5(16) . . ?
C1 C2 C5 118.2(14) . . ?
N1 C3 C4 122.0(14) . . ?
C1 C4 C3 116.3(14) . . ?
N1 C5 C2 119.7(14) . . ?
C7 C6 C10 122.7(18) . . ?
C6 C7 N2 119.5(17) . . ?
C9 C8 N2 121(2) . . ?
C8 C9 C10 118.9(17) . . ?
C6 C10 C9 117.9(17) . . ?
C7 N2 C8 119.7(18) . . ?
Mo2 O22 Mo3 95.5(6) . . ?
P1 O22 Mo2 126.7(9) . . ?
P1 O22 Mo3 125.1(8) . . ?

loop_
_geom_bond_atom_site_label_1
_geom_bond_atom_site_label_2
_geom_bond_distance
_geom_bond_site_symmetry_2
_geom_bond_publ_flag
Mo1 O2 1.921(12) . ?
Mo1 O7 1.811(12) . ?
Mo1 O10 1.658(11) . ?
Mo1 O13 1.938(13) . ?
Mo1 O14 1.871(13) . ?
Mo1 O21 2.404(15) . ?
Mo2 O4 1.951(10) . ?
Mo2 O9 1.854(11) . ?
Mo2 O12 1.647(11) . ?
Mo2 O16 1.939(12) . ?
Mo2 O19 1.800(13) . ?
Mo2 O22 2.388(15) . ?
Mo3 O2 1.842(11) . ?
Mo3 O6 1.641(11) . ?
Mo3 O16 1.853(13) . ?
Mo3 O18 1.961(13) . ?
Mo3 O20 1.888(14) . ?
Mo3 O22 2.411(16) . ?
Mo4 O4 1.824(11) . ?
Mo4 O8 1.968(10) . ?
Mo4 O11 1.649(10) . ?
Mo4 O13 1.828(12) . ?
Mo4 O15 1.926(11) . ?
Mo4 O21 2.399(15) . ?
Mo5 O1 1.655(13) . ?
Mo5 O8 1.828(10) . ?
Mo5 O8 1.828(10) 8_565 ?
Mo5 O9 1.932(10) . ?
Mo5 O9 1.932(10) 8_565 ?
Mo6 O3 1.674(15) . ?
Mo6 O7 1.972(13) . ?
Mo6 O7 1.972(13) 8_565 ?
Mo6 O15 1.838(13) . ?
Mo6 O15 1.838(13) 8_565 ?
Mo6 O21 2.494(16) 8_565 ?
Mo6 O21 2.494(16) . ?
Mo7 O5 1.654(13) . ?
Mo7 O19 1.951(15) . ?
Mo7 O19 1.951(15) 8_565 ?
Mo7 O20 1.866(15) 8_565 ?
Mo7 O20 1.866(15) . ?
O14 Mo8 1.924(10) . ?
Mo8 O14 1.924(10) 8_565 ?
Mo8 O17 1.646(17) . ?
Mo8 O18 1.822(11) . ?
Mo8 O18 1.822(11) 8_565 ?
P1 O21 1.577(16) . ?
P1 O21 1.577(16) 8_565 ?
P1 O22 1.557(16) 8_565 ?
P1 O22 1.557(16) . ?
N1 C3 1.330(18) . ?
N1 C5 1.36(2) . ?
C1 C2 1.33(2) . ?
C1 C4 1.37(2) . ?
C2 C5 1.40(2) . ?
C3 C4 1.39(2) . ?
C6 C7 1.31(2) . ?
C6 C10 1.35(2) . ?
C7 N2 1.36(3) . ?
C8 C9 1.33(3) . ?
C8 N2 1.37(3) . ?
C9 C10 1.42(3) . ?
